data_2213881
loop_
_publ_author_name
'Brandi-Blanco, Mar\'ia Pilar'
'Dumet-Fernandes, Bruno'
'Gonz\'alez-P\'erez, Josefa Mar\'ia'
'Choquesillo-Lazarte, Duane'

_publ_section_title
;A redetermination of
 (<i>N^9^</i>-adenine-\k<i>N</i>)aqua[glycylglycinato(2{-})-\k^3^<i>N</i>,<i>N</i>',<i>O</i>]copper(II)
;
_journal_coeditor_code LH2382
_journal_issue 6
_journal_name_full 'Acta Crystallographica Section E'
_journal_page_first m1598
_journal_page_last m1598
_journal_paper_doi 10.1107/S1600536807021605
_journal_volume 63
_journal_year 2007
_chemical_formula_iupac '[Cu (C4 H6 N2 O3) (C5 H5 N5) (H2 O)]'
_chemical_formula_moiety 'C9 H13 Cu N7 O4'
_chemical_formula_sum 'C9 H13 Cu N7 O4'
_chemical_formula_weight 346.80
_chemical_name_systematic
;
(<i>N</i><i>^9^</i>-adenine-\k<i>N</i>)aqua[glycylglycinato(2-)-\
\k^3^N,N',O]copper(II)
;
_space_group_IT_number 2
_symmetry_cell_setting triclinic
_symmetry_space_group_name_Hall '-P 1'
_symmetry_space_group_name_H-M 'P -1'
_atom_sites_solution_hydrogens geom
_atom_sites_solution_primary direct
_atom_sites_solution_secondary difmap
_audit_creation_method SHELXL-97
_cell_angle_alpha 93.213(7)
_cell_angle_beta 94.640(6)
_cell_angle_gamma 94.614(7)
_cell_formula_units_Z 2
_cell_length_a 6.919(3)
_cell_length_b 7.617(3)
_cell_length_c 12.060(5)
_cell_measurement_reflns_used 806
_cell_measurement_temperature 273(2)
_cell_measurement_theta_max 28.45
_cell_measurement_theta_min 2.69
_cell_volume 630.2(5)
_computing_cell_refinement 'SAINT (Bruker, 2001)'
_computing_data_collection 'SMART (Bruker, 2001)'
_computing_data_reduction SAINT
_computing_molecular_graphics 'PLATON (Spek, 2003)'
_computing_publication_material 'publCIF (Westrip, 2007)'
_computing_structure_refinement SHELXTL
_computing_structure_solution 'SHELXTL (Sheldrick, 2001)'
_diffrn_ambient_temperature 273(2)
_diffrn_measured_fraction_theta_full 0.995
_diffrn_measured_fraction_theta_max 0.995
_diffrn_measurement_device_type 'Bruker SMART 1000'
_diffrn_measurement_method \w
_diffrn_radiation_monochromator graphite
_diffrn_radiation_source 'fine-focus sealed tube'
_diffrn_radiation_type MoK\a
_diffrn_radiation_wavelength 0.71073
_diffrn_reflns_av_R_equivalents 0.0676
_diffrn_reflns_av_sigmaI/netI 0.0940
_diffrn_reflns_limit_h_max 8
_diffrn_reflns_limit_h_min -8
_diffrn_reflns_limit_k_max 9
_diffrn_reflns_limit_k_min -9
_diffrn_reflns_limit_l_max 15
_diffrn_reflns_limit_l_min 0
_diffrn_reflns_number 6720
_diffrn_reflns_theta_full 26.37
_diffrn_reflns_theta_max 26.37
_diffrn_reflns_theta_min 1.70
_diffrn_standards_decay_% 0
_diffrn_standards_interval_count 0
_diffrn_standards_interval_time 0
_diffrn_standards_number 0
_exptl_absorpt_coefficient_mu 1.764
_exptl_absorpt_correction_T_max 0.8718
_exptl_absorpt_correction_T_min 0.5937
_exptl_absorpt_correction_type multi-scan
_exptl_absorpt_process_details '(SADABS; Sheldrick, 2004)'
_exptl_crystal_colour blue
_exptl_crystal_density_diffrn 1.828
_exptl_crystal_density_method 'not measured'
_exptl_crystal_description plate
_exptl_crystal_F_000 354
_exptl_crystal_size_max 0.33
_exptl_crystal_size_mid 0.13
_exptl_crystal_size_min 0.08
_refine_diff_density_max 0.987
_refine_diff_density_min -1.405
_refine_ls_extinction_method none
_refine_ls_goodness_of_fit_ref 1.037
_refine_ls_hydrogen_treatment constr
_refine_ls_matrix_type full
_refine_ls_number_parameters 190
_refine_ls_number_reflns 2566
_refine_ls_number_restraints 0
_refine_ls_restrained_S_all 1.037
_refine_ls_R_factor_all 0.0921
_refine_ls_R_factor_gt 0.0591
_refine_ls_shift/su_max 0.001
_refine_ls_shift/su_mean 0.000
_refine_ls_structure_factor_coef Fsqd
_refine_ls_weighting_details 'calc w=1/[\s^2^(Fo^2^)+(0.0870P)^2^+0.0000P] where P=(Fo^2^+2Fc^2^)/3'
_refine_ls_weighting_scheme calc
_refine_ls_wR_factor_gt 0.1459
_refine_ls_wR_factor_ref 0.1660
_reflns_number_gt 1816
_reflns_number_total 2566
_reflns_threshold_expression I>2\s(I)
_cod_data_source_file lh2382.cif
_cod_data_source_block I
_cod_database_code 2213881
_cod_database_fobs_code 2213881

loop_
_symmetry_equiv_pos_as_xyz
'x, y, z'
'-x, -y, -z'

loop_
_atom_site_type_symbol
_atom_site_label
_atom_site_fract_x
_atom_site_fract_y
_atom_site_fract_z
_atom_site_U_iso_or_equiv
_atom_site_adp_type
_atom_site_calc_flag
_atom_site_refinement_flags
_atom_site_occupancy
Cu Cu1 0.36815(9) 0.28116(9) 0.21733(5) 0.0320(3) Uani d . 1
N N1 -0.3262(6) 0.0393(6) 0.3990(3) 0.0308(10) Uani d . 1
C C2 -0.2523(8) 0.0108(8) 0.3017(4) 0.0337(13) Uani d . 1
H H2 -0.3304 -0.0627 0.2490 0.040 Uiso calc R 1
N N3 -0.0810(6) 0.0733(6) 0.2693(3) 0.0336(11) Uani d . 1
C C4 0.0252(7) 0.1750(7) 0.3516(4) 0.0244(10) Uani d . 1
C C5 -0.0351(7) 0.2129(7) 0.4549(4) 0.0255(11) Uani d . 1
C C6 -0.2217(7) 0.1437(7) 0.4798(4) 0.0282(11) Uani d . 1
N N6 -0.3000(7) 0.1763(7) 0.5760(4) 0.0415(12) Uani d . 1
H H6A -0.2466 0.2336 0.6363 0.050 Uiso d R 1
H H6B -0.3954 0.1102 0.5982 0.050 Uiso d R 1
N N7 0.1150(6) 0.3158(6) 0.5138(3) 0.0313(10) Uani d . 1
H H7 0.1034 0.3582 0.5842 0.038 Uiso d R 1
C C8 0.2554(8) 0.3370(7) 0.4460(4) 0.0345(13) Uani d . 1
H H8 0.3733 0.4029 0.4664 0.041 Uiso calc R 1
N N9 0.2114(6) 0.2550(6) 0.3458(3) 0.0295(10) Uani d . 1
N N11 0.5310(6) 0.2917(6) 0.0976(3) 0.0334(11) Uani d . 1
C C11 0.7143(8) 0.3996(7) 0.1182(4) 0.0324(12) Uani d . 1
H H11A 0.7187 0.4940 0.0675 0.039 Uiso calc R 1
H H11B 0.8218 0.3285 0.1064 0.039 Uiso calc R 1
C C12 0.7302(7) 0.4758(7) 0.2375(4) 0.0297(11) Uani d . 1
O O11 0.5924(5) 0.4369(5) 0.2984(3) 0.0368(9) Uani d . 1
O O12 0.8795(5) 0.5740(5) 0.2714(3) 0.0413(10) Uani d . 1
C C21 0.4650(8) 0.2204(7) -0.0009(4) 0.0335(13) Uani d . 1
O O13 0.5490(6) 0.2262(5) -0.0904(3) 0.0445(11) Uani d . 1
C C22 0.2650(8) 0.1224(8) -0.0016(4) 0.0400(14) Uani d . 1
H H22A 0.1673 0.1927 -0.0347 0.048 Uiso calc R 1
H H22B 0.2606 0.0119 -0.0462 0.048 Uiso calc R 1
N N12 0.2224(7) 0.0868(6) 0.1136(4) 0.0387(12) Uani d . 1
H H12A 0.0982 0.0717 0.1181 0.046 Uiso d R 1
H H12B 0.2639 -0.0105 0.1358 0.046 Uiso d R 1
O O1 0.1997(7) 0.5145(7) 0.1604(5) 0.0747(17) Uani d . 1
H H1A 0.1943 0.5830 0.2159 0.090 Uiso d R 1
H H1B 0.2392 0.5803 0.1138 0.090 Uiso d R 1

loop_
_atom_site_aniso_label
_atom_site_aniso_U_11
_atom_site_aniso_U_22
_atom_site_aniso_U_33
_atom_site_aniso_U_12
_atom_site_aniso_U_13
_atom_site_aniso_U_23
Cu1 0.0182(4) 0.0414(5) 0.0332(4) -0.0137(3) 0.0056(2) -0.0064(3)
N1 0.018(2) 0.038(3) 0.034(2) -0.0133(19) 0.0031(17) 0.0008(19)
C2 0.021(3) 0.045(3) 0.031(3) -0.014(2) -0.001(2) -0.004(2)
N3 0.021(2) 0.045(3) 0.030(2) -0.018(2) 0.0017(17) -0.0037(19)
C4 0.016(2) 0.026(3) 0.029(2) -0.008(2) -0.0010(18) 0.001(2)
C5 0.014(2) 0.030(3) 0.031(3) -0.007(2) -0.0001(18) 0.003(2)
C6 0.019(3) 0.037(3) 0.029(2) -0.004(2) 0.0048(19) 0.007(2)
N6 0.030(3) 0.061(3) 0.030(2) -0.018(2) 0.0086(19) -0.005(2)
N7 0.021(2) 0.037(3) 0.032(2) -0.015(2) -0.0001(17) -0.0038(18)
C8 0.024(3) 0.041(3) 0.037(3) -0.011(2) 0.005(2) 0.001(2)
N9 0.015(2) 0.038(3) 0.033(2) -0.0133(19) 0.0028(17) -0.0002(18)
N11 0.022(2) 0.043(3) 0.032(2) -0.016(2) 0.0040(18) -0.0038(19)
C11 0.021(3) 0.044(3) 0.030(3) -0.011(2) 0.005(2) -0.004(2)
C12 0.019(3) 0.037(3) 0.032(3) -0.004(2) 0.004(2) -0.004(2)
O11 0.0220(19) 0.054(3) 0.0317(19) -0.0125(17) 0.0090(15) -0.0059(17)
O12 0.025(2) 0.055(3) 0.038(2) -0.0212(19) 0.0083(16) -0.0134(18)
C21 0.025(3) 0.039(3) 0.033(3) -0.012(2) 0.001(2) -0.006(2)
O13 0.038(2) 0.057(3) 0.034(2) -0.019(2) 0.0083(17) -0.0069(18)
C22 0.024(3) 0.049(4) 0.041(3) -0.017(3) -0.001(2) -0.009(3)
N12 0.025(2) 0.044(3) 0.044(3) -0.014(2) 0.010(2) -0.010(2)
O1 0.043(3) 0.084(4) 0.107(4) 0.012(3) 0.033(3) 0.044(3)

loop_
_atom_type_symbol
_atom_type_description
_atom_type_scat_dispersion_real
_atom_type_scat_dispersion_imag
_atom_type_scat_source
C C 0.0033 0.0016 'International Tables Vol C Tables 4.2.6.8 and 6.1.1.4'
H H 0.0000 0.0000 'International Tables Vol C Tables 4.2.6.8 and 6.1.1.4'
N N 0.0061 0.0033 'International Tables Vol C Tables 4.2.6.8 and 6.1.1.4'
O O 0.0106 0.0060 'International Tables Vol C Tables 4.2.6.8 and 6.1.1.4'
Cu Cu 0.3201 1.2651 'International Tables Vol C Tables 4.2.6.8 and 6.1.1.4'

loop_
_geom_angle_atom_site_label_1
_geom_angle_atom_site_label_2
_geom_angle_atom_site_label_3
_geom_angle
N11 Cu1 N9 175.42(19)
N11 Cu1 O11 82.58(16)
N9 Cu1 O11 96.86(15)
N11 Cu1 N12 81.47(18)
N9 Cu1 N12 98.07(17)
O11 Cu1 N12 159.99(17)
N11 Cu1 O1 93.39(19)
N9 Cu1 O1 91.19(17)
O11 Cu1 O1 94.36(19)
N12 Cu1 O1 98.6(2)
C2 N1 C6 119.2(4)
N1 C2 N3 128.9(5)
N1 C2 H2 115.6
N3 C2 H2 115.6
C2 N3 C4 111.7(4)
N3 C4 C5 124.6(4)
N3 C4 N9 126.0(4)
C5 C4 N9 109.4(4)
C4 C5 N7 106.5(4)
C4 C5 C6 119.2(5)
N7 C5 C6 134.3(5)
N6 C6 N1 118.7(5)
N6 C6 C5 124.9(5)
N1 C6 C5 116.4(4)
C6 N6 H6A 128.6
C6 N6 H6B 123.3
H6A N6 H6B 104.3
C8 N7 C5 106.7(4)
C8 N7 H7 132.5
C5 N7 H7 120.8
N7 C8 N9 113.5(5)
N7 C8 H8 123.3
N9 C8 H8 123.3
C8 N9 C4 104.0(4)
C8 N9 Cu1 125.0(3)
C4 N9 Cu1 130.4(3)
C21 N11 C11 123.2(4)
C21 N11 Cu1 119.5(4)
C11 N11 Cu1 116.8(3)
N11 C11 C12 108.1(4)
N11 C11 H11A 110.1
C12 C11 H11A 110.1
N11 C11 H11B 110.1
C12 C11 H11B 110.1
H11A C11 H11B 108.4
O12 C12 O11 123.4(5)
O12 C12 C11 117.8(4)
O11 C12 C11 118.8(5)
C12 O11 Cu1 113.6(3)
O13 C21 N11 127.3(5)
O13 C21 C22 119.7(5)
N11 C21 C22 113.0(4)
N12 C22 C21 109.9(4)
N12 C22 H22A 109.7
C21 C22 H22A 109.7
N12 C22 H22B 109.7
C21 C22 H22B 109.7
H22A C22 H22B 108.2
C22 N12 Cu1 107.8(3)
C22 N12 H12A 110.4
Cu1 N12 H12A 116.1
C22 N12 H12B 113.6
Cu1 N12 H12B 105.5
H12A N12 H12B 103.5
Cu1 O1 H1A 107.6
Cu1 O1 H1B 121.9
H1A O1 H1B 103.0

loop_
_geom_bond_atom_site_label_1
_geom_bond_atom_site_label_2
_geom_bond_distance
Cu1 N11 1.903(4)
Cu1 N9 1.972(4)
Cu1 O11 2.024(4)
Cu1 N12 2.030(4)
Cu1 O1 2.309(5)
N1 C2 1.331(6)
N1 C6 1.346(7)
C2 N3 1.337(6)
C2 H2 0.9300
N3 C4 1.352(6)
C4 C5 1.369(6)
C4 N9 1.389(6)
C5 N7 1.373(6)
C5 C6 1.416(6)
C6 N6 1.339(6)
N6 H6A 0.8669
N6 H6B 0.8663
N7 C8 1.326(6)
N7 H7 0.9031
C8 N9 1.330(7)
C8 H8 0.9300
N11 C21 1.310(7)
N11 C11 1.451(6)
C11 C12 1.513(7)
C11 H11A 0.9700
C11 H11B 0.9700
C12 O12 1.252(6)
C12 O11 1.276(6)
C21 O13 1.268(6)
C21 C22 1.518(7)
C22 N12 1.479(7)
C22 H22A 0.9700
C22 H22B 0.9700
N12 H12A 0.8640
N12 H12B 0.8644
O1 H1A 0.8305
O1 H1B 0.8219

loop_
_geom_hbond_atom_site_label_D
_geom_hbond_atom_site_label_H
_geom_hbond_atom_site_label_A
_geom_hbond_site_symmetry_A
_geom_hbond_distance_DH
_geom_hbond_distance_HA
_geom_hbond_distance_DA
_geom_hbond_angle_DHA
O1 H1B O13 2_665 0.82 2.04 2.740(6) 142.6
O1 H1A O12 1_455 0.83 2.33 2.735(6) 110.9
N12 H12B O13 2_655 0.86 2.24 2.978(7) 142.9
N12 H12A N3 . 0.86 2.29 2.927(6) 130.9
N7 H7 O12 2_666 0.90 1.78 2.674(5) 169.8
N6 H6B N1 2_456 0.87 2.16 2.996(6) 161.6
